data_4501744
loop_
_publ_author_name
'Li, Xiaoju'
'Weng, Xiulan'
'Tang, Ruijie'
'Lin, Yuanmiao'
'Ke, Zhilong'
'Zhou, Wenbiao'
'Cao, Rong'

_publ_section_title
;
 Conformational Isomerism of 1,2-Bis(imidazol-1&#x2032;-yl)ethane Affected
 by the Orientation of Functional Carboxylate Groups in Cadmium and Cobalt
 Helical Coordination Polymers
;
_journal_issue 7
_journal_name_full 'Crystal Growth &amp; Design'
_journal_page_first 3228
_journal_paper_doi 10.1021/cg100350b
_journal_volume 10
_journal_year 2010
_chemical_formula_sum 'C18 H18 Cd N4 O4'
_chemical_formula_weight 466.76
_chemical_name_systematic
; 
 ? 
;
_space_group_IT_number 2
_symmetry_cell_setting triclinic
_symmetry_space_group_name_Hall '-P 1'
_symmetry_space_group_name_H-M 'P -1'
_atom_sites_solution_hydrogens geom
_atom_sites_solution_primary direct
_atom_sites_solution_secondary difmap
_audit_creation_method SHELXL-97
_cell_angle_alpha 86.145(13)
_cell_angle_beta 85.514(10)
_cell_angle_gamma 85.699(12)
_cell_formula_units_Z 2
_cell_length_a 7.0145(6)
_cell_length_b 9.6647(10)
_cell_length_c 13.6322(13)
_cell_measurement_temperature 173(2)
_cell_volume 916.99(15)
_computing_structure_refinement 'SHELXL-97 (Sheldrick, 1997)'
_computing_structure_solution 'SHELXS-97 (Sheldrick, 1990)'
_diffrn_ambient_temperature 173(2)
_diffrn_measured_fraction_theta_full 0.984
_diffrn_measured_fraction_theta_max 0.984
_diffrn_radiation_monochromator graphite
_diffrn_radiation_source 'fine-focus sealed tube'
_diffrn_radiation_type MoK\a
_diffrn_radiation_wavelength 0.71073
_diffrn_reflns_av_R_equivalents 0.0288
_diffrn_reflns_av_sigmaI/netI 0.0463
_diffrn_reflns_limit_h_max 9
_diffrn_reflns_limit_h_min -9
_diffrn_reflns_limit_k_max 10
_diffrn_reflns_limit_k_min -12
_diffrn_reflns_limit_l_max 17
_diffrn_reflns_limit_l_min -16
_diffrn_reflns_number 7084
_diffrn_reflns_theta_full 27.47
_diffrn_reflns_theta_max 27.47
_diffrn_reflns_theta_min 2.52
_exptl_absorpt_coefficient_mu 1.223
_exptl_absorpt_correction_T_max 0.8875
_exptl_absorpt_correction_T_min 0.6742
_exptl_absorpt_correction_type multi-scan
_exptl_crystal_density_diffrn 1.690
_exptl_crystal_density_method 'not measured'
_exptl_crystal_F_000 468
_exptl_crystal_size_max 0.35
_exptl_crystal_size_mid 0.32
_exptl_crystal_size_min 0.10
_refine_diff_density_max 0.985
_refine_diff_density_min -1.057
_refine_diff_density_rms 0.090
_refine_ls_extinction_method none
_refine_ls_goodness_of_fit_ref 1.068
_refine_ls_hydrogen_treatment constr
_refine_ls_matrix_type full
_refine_ls_number_parameters 244
_refine_ls_number_reflns 4126
_refine_ls_number_restraints 0
_refine_ls_restrained_S_all 1.068
_refine_ls_R_factor_all 0.0528
_refine_ls_R_factor_gt 0.0429
_refine_ls_shift/su_max 0.001
_refine_ls_shift/su_mean 0.000
_refine_ls_structure_factor_coef Fsqd
_refine_ls_weighting_details 'calc w=1/[\s^2^(Fo^2^)+(0.0605P)^2^+0.0000P] where P=(Fo^2^+2Fc^2^)/3'
_refine_ls_weighting_scheme calc
_refine_ls_wR_factor_gt 0.1088
_refine_ls_wR_factor_ref 0.1160
_reflns_number_gt 3400
_reflns_number_total 4126
_reflns_threshold_expression >2sigma(I)
_cod_data_source_file cg100350b_si_001.cif
_cod_data_source_block d:\wrh\lxj\lxj606\l
_cod_depositor_comments
;
The following automatic conversions were performed:

'_symmetry_cell_setting' value 'Triclinic' changed to 'triclinic'
according to /home/saulius/struct/CIF-dictionaries/cif_core.dic
dictionary named 'cif_core.dic' version 2.4.2 from 2011-04-26.

Automatic conversion script
Id: cif_fix_values 1715 2011-07-08 13:25:40Z adriana 
;
_cod_original_sg_symbol_H-M P-1
_cod_database_code 4501744

loop_
_symmetry_equiv_pos_as_xyz
'x, y, z'
'-x, -y, -z'

loop_
_atom_site_label
_atom_site_type_symbol
_atom_site_fract_x
_atom_site_fract_y
_atom_site_fract_z
_atom_site_U_iso_or_equiv
_atom_site_adp_type
_atom_site_occupancy
_atom_site_symmetry_multiplicity
_atom_site_calc_flag
_atom_site_refinement_flags
Cd Cd 0.34982(4) 0.75006(3) 0.258155(19) 0.04540(13) Uani 1 1 d .
O2 O 0.1881(6) 0.5237(3) 0.2680(2) 0.0765(11) Uani 1 1 d .
O1 O 0.1768(6) 0.6709(4) 0.1419(3) 0.0841(12) Uani 1 1 d .
O4 O 0.1179(6) -0.1619(4) 0.3756(3) 0.0870(12) Uani 1 1 d .
O3 O 0.1906(6) -0.0239(4) 0.2510(3) 0.0978(15) Uani 1 1 d .
N4 N 0.7605(5) 0.5693(4) 0.4625(3) 0.0555(9) Uani 1 1 d .
N3 N 0.5491(5) 0.6925(4) 0.3777(2) 0.0503(8) Uani 1 1 d .
N1 N 0.5768(5) 0.7938(4) 0.1329(2) 0.0476(8) Uani 1 1 d .
N2 N 0.8175(6) 0.8775(5) 0.0421(3) 0.0772(13) Uani 1 1 d .
C12 C 0.6889(7) 0.8485(5) -0.0222(3) 0.0607(11) Uani 1 1 d .
H12A H 0.6984 0.8643 -0.0919 0.073 Uiso 1 1 calc R
C1 C 0.1387(6) 0.5582(4) 0.1853(3) 0.0476(9) Uani 1 1 d .
C3 C 0.0958(6) -0.0494(4) 0.3287(3) 0.0488(9) Uani 1 1 d .
C5 C -0.1003(6) 0.3648(4) 0.1846(3) 0.0486(10) Uani 1 1 d .
C7 C -0.1384(6) 0.1643(4) 0.2993(3) 0.0489(9) Uani 1 1 d .
C16 C 0.6457(7) 0.6478(5) 0.5287(3) 0.0614(12) Uani 1 1 d .
H16A H 0.6571 0.6500 0.5976 0.074 Uiso 1 1 calc R
C11 C 0.5447(6) 0.7921(4) 0.0350(3) 0.0521(10) Uani 1 1 d .
H11A H 0.4362 0.7564 0.0107 0.062 Uiso 1 1 calc R
C18 C 0.9187(7) 0.4610(4) 0.4873(4) 0.0593(11) Uani 1 1 d .
H18A H 0.8757 0.3983 0.5438 0.071 Uiso 1 1 calc R
H18B H 0.9574 0.4046 0.4301 0.071 Uiso 1 1 calc R
C15 C 0.5149(6) 0.7203(5) 0.4747(3) 0.0559(11) Uani 1 1 d .
H15A H 0.4138 0.7817 0.5003 0.067 Uiso 1 1 calc R
C17 C 0.6974(6) 0.6015(5) 0.3739(3) 0.0610(12) Uani 1 1 d .
H17A H 0.7529 0.5633 0.3150 0.073 Uiso 1 1 calc R
C6 C -0.0261(6) 0.2621(4) 0.2508(3) 0.0460(9) Uani 1 1 d .
H6A H 0.1058 0.2595 0.2628 0.055 Uiso 1 1 calc R
C8 C -0.3320(7) 0.1690(5) 0.2815(4) 0.0653(13) Uani 1 1 d .
H8A H -0.4118 0.1023 0.3141 0.078 Uiso 1 1 calc R
C13 C 0.7395(7) 0.8470(6) 0.1339(3) 0.0700(14) Uani 1 1 d .
H13A H 0.7977 0.8628 0.1924 0.084 Uiso 1 1 calc R
C10 C -0.2934(7) 0.3665(5) 0.1690(4) 0.0656(14) Uani 1 1 d .
H10A H -0.3476 0.4357 0.1246 0.079 Uiso 1 1 calc R
C4 C -0.0560(7) 0.0558(4) 0.3718(3) 0.0632(12) Uani 1 1 d .
H4A H -0.1625 0.0043 0.4048 0.076 Uiso 1 1 calc R
H4B H 0.0011 0.1037 0.4231 0.076 Uiso 1 1 calc R
C9 C -0.4077(8) 0.2701(6) 0.2167(4) 0.0774(16) Uani 1 1 d .
H9A H -0.5397 0.2731 0.2049 0.093 Uiso 1 1 calc R
C2 C 0.0212(8) 0.4671(4) 0.1289(3) 0.0625(12) Uani 1 1 d .
H2A H -0.0632 0.5299 0.0882 0.075 Uiso 1 1 calc R
H2B H 0.1118 0.4153 0.0829 0.075 Uiso 1 1 calc R
C14 C 1.0196(8) 0.9294(5) 0.0103(5) 0.0805(17) Uani 1 1 d .
H14A H 1.1067 0.9120 0.0642 0.097 Uiso 1 1 calc R
H14B H 1.0778 0.8837 -0.0488 0.097 Uiso 1 1 calc R

loop_
_atom_site_aniso_label
_atom_site_aniso_U_11
_atom_site_aniso_U_22
_atom_site_aniso_U_33
_atom_site_aniso_U_23
_atom_site_aniso_U_13
_atom_site_aniso_U_12
Cd 0.04049(19) 0.0539(2) 0.03891(18) 0.00668(12) -0.00239(12) 0.00661(13)
O2 0.120(3) 0.0572(19) 0.057(2) 0.0031(15) -0.035(2) -0.0122(19)
O1 0.103(3) 0.080(2) 0.073(2) 0.0281(19) -0.023(2) -0.042(2)
O4 0.107(3) 0.064(2) 0.076(2) 0.0185(18) 0.023(2) 0.036(2)
O3 0.115(3) 0.067(2) 0.092(3) 0.021(2) 0.052(3) 0.036(2)
N4 0.052(2) 0.070(2) 0.0412(18) -0.0010(16) -0.0072(16) 0.0173(17)
N3 0.0452(19) 0.063(2) 0.0398(17) 0.0028(15) -0.0049(14) 0.0117(15)
N1 0.0384(18) 0.064(2) 0.0393(17) -0.0011(15) 0.0013(14) -0.0034(15)
N2 0.064(3) 0.117(4) 0.054(2) 0.012(2) -0.004(2) -0.042(3)
C12 0.056(3) 0.086(3) 0.041(2) 0.000(2) -0.002(2) -0.017(2)
C1 0.051(2) 0.048(2) 0.043(2) -0.0028(17) -0.0015(18) 0.0018(17)
C3 0.053(2) 0.047(2) 0.045(2) 0.0023(17) -0.0028(18) 0.0017(18)
C5 0.069(3) 0.039(2) 0.039(2) -0.0131(16) -0.0138(19) 0.0072(18)
C7 0.058(2) 0.040(2) 0.046(2) -0.0096(16) 0.0033(19) 0.0107(17)
C16 0.059(3) 0.087(3) 0.037(2) -0.009(2) -0.0075(19) 0.019(2)
C11 0.046(2) 0.068(3) 0.042(2) -0.0059(19) -0.0041(18) -0.0042(19)
C18 0.061(3) 0.053(3) 0.064(3) 0.000(2) -0.008(2) -0.002(2)
C15 0.050(2) 0.075(3) 0.041(2) -0.0134(19) -0.0060(18) 0.020(2)
C17 0.057(3) 0.082(3) 0.039(2) -0.001(2) -0.0053(19) 0.026(2)
C6 0.050(2) 0.046(2) 0.042(2) -0.0081(16) -0.0089(17) 0.0088(17)
C8 0.052(3) 0.073(3) 0.072(3) -0.021(3) 0.005(2) -0.005(2)
C13 0.060(3) 0.107(4) 0.045(2) 0.005(2) -0.005(2) -0.029(3)
C10 0.070(3) 0.069(3) 0.060(3) -0.018(2) -0.032(3) 0.022(3)
C4 0.082(3) 0.050(2) 0.051(2) 0.0027(19) 0.014(2) 0.017(2)
C9 0.051(3) 0.095(4) 0.090(4) -0.033(3) -0.019(3) 0.007(3)
C2 0.101(4) 0.047(2) 0.041(2) -0.0021(18) -0.016(2) -0.005(2)
C14 0.079(4) 0.070(3) 0.094(4) -0.013(3) -0.025(3) 0.016(3)

loop_
_atom_type_symbol
_atom_type_description
_atom_type_scat_dispersion_real
_atom_type_scat_dispersion_imag
_atom_type_scat_source
C C 0.0033 0.0016 'International Tables Vol C Tables 4.2.6.8 and 6.1.1.4'
H H 0.0000 0.0000 'International Tables Vol C Tables 4.2.6.8 and 6.1.1.4'
Cd Cd -0.8075 1.2024 'International Tables Vol C Tables 4.2.6.8 and 6.1.1.4'
N N 0.0061 0.0033 'International Tables Vol C Tables 4.2.6.8 and 6.1.1.4'
O O 0.0106 0.0060 'International Tables Vol C Tables 4.2.6.8 and 6.1.1.4'

loop_
_geom_angle_atom_site_label_1
_geom_angle_atom_site_label_2
_geom_angle_atom_site_label_3
_geom_angle
_geom_angle_site_symmetry_1
_geom_angle_site_symmetry_3
N3 Cd O1 146.08(14) . .
N3 Cd N1 97.71(12) . .
O1 Cd N1 86.37(13) . .
N3 Cd O4 89.79(14) . 1_565
O1 Cd O4 104.34(16) . 1_565
N1 Cd O4 148.22(13) . 1_565
N3 Cd O3 118.79(15) . 1_565
O1 Cd O3 94.00(16) . 1_565
N1 Cd O3 96.15(12) . 1_565
O4 Cd O3 53.92(12) 1_565 1_565
N3 Cd O2 97.16(12) . .
O1 Cd O2 53.07(11) . .
N1 Cd O2 119.38(12) . .
O4 Cd O2 89.94(14) 1_565 .
O3 Cd O2 125.55(15) 1_565 .
N3 Cd C3 105.97(12) . 1_565
O1 Cd C3 99.78(15) . 1_565
N1 Cd C3 122.56(13) . 1_565
O4 Cd C3 26.99(12) 1_565 1_565
O3 Cd C3 26.93(12) 1_565 1_565
O2 Cd C3 108.67(13) . 1_565
N3 Cd C1 121.95(13) . .
O1 Cd C1 26.64(12) . .
N1 Cd C1 103.45(12) . .
O4 Cd C1 98.42(14) 1_565 .
O3 Cd C1 111.83(15) 1_565 .
O2 Cd C1 26.45(11) . .
C3 Cd C1 106.45(12) 1_565 .
C1 O2 Cd 86.4(3) . .
C1 O1 Cd 98.1(3) . .
C3 O4 Cd 93.0(3) . 1_545
C3 O3 Cd 91.6(3) . 1_545
C17 N4 C16 107.0(3) . .
C17 N4 C18 126.4(3) . .
C16 N4 C18 126.5(3) . .
C17 N3 C15 105.8(3) . .
C17 N3 Cd 126.7(3) . .
C15 N3 Cd 126.0(3) . .
C13 N1 C11 105.1(4) . .
C13 N1 Cd 130.2(3) . .
C11 N1 Cd 123.6(3) . .
C13 N2 C12 107.3(4) . .
C13 N2 C14 128.6(4) . .
C12 N2 C14 124.1(4) . .
C11 C12 N2 104.9(4) . .
C11 C12 H12A 127.6 . .
N2 C12 H12A 127.6 . .
O2 C1 O1 122.4(4) . .
O2 C1 C2 122.4(4) . .
O1 C1 C2 115.2(4) . .
O2 C1 Cd 67.1(2) . .
O1 C1 Cd 55.3(2) . .
C2 C1 Cd 170.4(3) . .
O3 C3 O4 121.4(4) . .
O3 C3 C4 122.0(4) . .
O4 C3 C4 116.6(4) . .
O3 C3 Cd 61.4(2) . 1_545
O4 C3 Cd 60.0(2) . 1_545
C4 C3 Cd 176.0(3) . 1_545
C10 C5 C6 117.7(4) . .
C10 C5 C2 119.9(4) . .
C6 C5 C2 122.3(4) . .
C6 C7 C8 118.7(4) . .
C6 C7 C4 121.1(4) . .
C8 C7 C4 120.2(4) . .
C15 C16 N4 105.5(4) . .
C15 C16 H16A 127.3 . .
N4 C16 H16A 127.3 . .
C12 C11 N1 110.6(4) . .
C12 C11 H11A 124.7 . .
N1 C11 H11A 124.7 . .
C18 C18 N4 106.0(4) 2_766 .
C18 C18 H18A 110.5 2_766 .
N4 C18 H18A 110.5 . .
C18 C18 H18B 110.5 2_766 .
N4 C18 H18B 110.5 . .
H18A C18 H18B 108.7 . .
C16 C15 N3 109.9(4) . .
C16 C15 H15A 125.0 . .
N3 C15 H15A 125.0 . .
N3 C17 N4 111.7(4) . .
N3 C17 H17A 124.1 . .
N4 C17 H17A 124.1 . .
C7 C6 C5 121.9(4) . .
C7 C6 H6A 119.0 . .
C5 C6 H6A 119.0 . .
C9 C8 C7 120.1(5) . .
C9 C8 H8A 120.0 . .
C7 C8 H8A 120.0 . .
N1 C13 N2 112.0(4) . .
N1 C13 H13A 124.0 . .
N2 C13 H13A 124.0 . .
C9 C10 C5 121.2(5) . .
C9 C10 H10A 119.4 . .
C5 C10 H10A 119.4 . .
C7 C4 C3 115.8(3) . .
C7 C4 H4A 108.3 . .
C3 C4 H4A 108.3 . .
C7 C4 H4B 108.3 . .
C3 C4 H4B 108.3 . .
H4A C4 H4B 107.4 . .
C10 C9 C8 120.3(5) . .
C10 C9 H9A 119.8 . .
C8 C9 H9A 119.8 . .
C5 C2 C1 119.4(3) . .
C5 C2 H2A 107.5 . .
C1 C2 H2A 107.5 . .
C5 C2 H2B 107.5 . .
C1 C2 H2B 107.5 . .
H2A C2 H2B 107.0 . .
C14 C14 N2 102.8(6) 2_775 .
C14 C14 H14A 111.2 2_775 .
N2 C14 H14A 111.2 . .
C14 C14 H14B 111.2 2_775 .
N2 C14 H14B 111.2 . .
H14A C14 H14B 109.1 . .

loop_
_geom_bond_atom_site_label_1
_geom_bond_atom_site_label_2
_geom_bond_distance
_geom_bond_site_symmetry_2
Cd N3 2.244(3) .
Cd O1 2.274(4) .
Cd N1 2.282(3) .
Cd O4 2.345(4) 1_565
Cd O3 2.377(3) 1_565
Cd O2 2.530(3) .
Cd C3 2.706(4) 1_565
Cd C1 2.740(4) .
O2 C1 1.223(5) .
O1 C1 1.241(5) .
O4 C3 1.230(5) .
O4 Cd 2.345(3) 1_545
O3 C3 1.226(5) .
O3 Cd 2.377(3) 1_545
N4 C17 1.329(5) .
N4 C16 1.387(5) .
N4 C18 1.509(5) .
N3 C17 1.311(5) .
N3 C15 1.367(5) .
N1 C13 1.288(5) .
N1 C11 1.372(5) .
N2 C13 1.349(6) .
N2 C12 1.362(6) .
N2 C14 1.559(7) .
C12 C11 1.352(6) .
C12 H12A 0.9500 .
C1 C2 1.531(6) .
C3 C4 1.528(6) .
C3 Cd 2.706(4) 1_545
C5 C10 1.386(6) .
C5 C6 1.396(5) .
C5 C2 1.485(6) .
C7 C6 1.377(6) .
C7 C8 1.395(7) .
C7 C4 1.507(6) .
C16 C15 1.347(6) .
C16 H16A 0.9500 .
C11 H11A 0.9500 .
C18 C18 1.489(8) 2_766
C18 H18A 0.9900 .
C18 H18B 0.9900 .
C15 H15A 0.9500 .
C17 H17A 0.9500 .
C6 H6A 0.9500 .
C8 C9 1.377(8) .
C8 H8A 0.9500 .
C13 H13A 0.9500 .
C10 C9 1.371(7) .
C10 H10A 0.9500 .
C4 H4A 0.9900 .
C4 H4B 0.9900 .
C9 H9A 0.9500 .
C2 H2A 0.9900 .
C2 H2B 0.9900 .
C14 C14 1.386(10) 2_775
C14 H14A 0.9900 .
C14 H14B 0.9900 .
